data_7705247
loop_
_publ_author_name
'Frogley, Benjamin J.'
'Hill, Anthony F.'

_publ_section_title
;
 Carbyne decorated porphyrins.
;
_journal_issue 35
_journal_name_full 'Dalton transactions (Cambridge, England : 2003)'
_journal_page_first 12390
_journal_page_last 12400
_journal_paper_doi 10.1039/d0dt02809f
_journal_volume 49
_journal_year 2020
_chemical_formula_moiety 'C116 H114 B4 N28 O8 W4, 4(C7 H16)'
_chemical_formula_sum 'C144 H178 B4 N28 O8 W4'
_chemical_formula_weight 3207.77
_chemical_properties_physical Heat-sensitive,Light-sensitive
_space_group_crystal_system monoclinic
_space_group_IT_number 14
_space_group_name_Hall '-P 2yn'
_space_group_name_H-M_alt 'P 1 21/n 1'
_atom_sites_solution_hydrogens mixed
_audit_creation_method SHELXL-2018/3
_audit_update_record
;
2020-06-08 deposited with the CCDC.	2020-08-21 downloaded from the CCDC.
;
_cell_angle_alpha 90
_cell_angle_beta 99.505(2)
_cell_angle_gamma 90
_cell_formula_units_Z 2
_cell_length_a 10.5844(3)
_cell_length_b 27.3756(8)
_cell_length_c 28.6573(7)
_cell_measurement_reflns_used 6343
_cell_measurement_temperature 150.0(1)
_cell_measurement_theta_max 70.2460
_cell_measurement_theta_min 4.5560
_cell_volume 8189.6(4)
_computing_cell_refinement 'CrysAlisPro 1.171.40.36a (Rigaku OD, 2018)'
_computing_data_collection 'CrysAlisPro 1.171.40.36a (Rigaku OD, 2018)'
_computing_data_reduction 'CrysAlisPro 1.171.40.36a (Rigaku OD, 2018)'
_computing_structure_refinement 'SHELXL-2018/3 (Sheldrick, 2018)'
_computing_structure_solution 'SHELXT 2014/5 (Sheldrick, 2014)'
_diffrn_ambient_temperature 150.0(1)
_diffrn_detector_area_resol_mean 8.1297
_diffrn_measured_fraction_theta_full 0.994
_diffrn_measured_fraction_theta_max 0.994
_diffrn_measurement_device_type 'SuperNova, Dual, Cu at home/near, EosS2'
_diffrn_measurement_method '\w scans'
_diffrn_radiation_type CuK\a
_diffrn_radiation_wavelength 1.54184
_diffrn_reflns_av_R_equivalents 0.0311
_diffrn_reflns_av_unetI/netI 0.0571
_diffrn_reflns_Laue_measured_fraction_full 0.994
_diffrn_reflns_Laue_measured_fraction_max 0.994
_diffrn_reflns_limit_h_max 12
_diffrn_reflns_limit_h_min -12
_diffrn_reflns_limit_k_max 32
_diffrn_reflns_limit_k_min -21
_diffrn_reflns_limit_l_max 27
_diffrn_reflns_limit_l_min -34
_diffrn_reflns_number 24386
_diffrn_reflns_point_group_measured_fraction_full 0.994
_diffrn_reflns_point_group_measured_fraction_max 0.994
_diffrn_reflns_theta_full 66.600
_diffrn_reflns_theta_max 66.600
_diffrn_reflns_theta_min 3.588
_diffrn_source 'micro-focus sealed X-ray tube'
_exptl_absorpt_coefficient_mu 5.512
_exptl_absorpt_correction_T_max 1.00000
_exptl_absorpt_correction_T_min 0.75085
_exptl_absorpt_correction_type multi-scan
_exptl_absorpt_process_details
; 
CrysAlisPro 1.171.40.36a (Rigaku Oxford Diffraction, 2018) 
Empirical absorption correction using spherical harmonics, 
 implemented in SCALE3 ABSPACK scaling algorithm. 
;
_exptl_crystal_colour 'dark purple'
_exptl_crystal_density_diffrn 1.301
_exptl_crystal_description needle
_exptl_crystal_F_000 3236
_exptl_crystal_size_max 0.147
_exptl_crystal_size_mid 0.042
_exptl_crystal_size_min 0.019
_refine_diff_density_max 1.156
_refine_diff_density_min -1.114
_refine_diff_density_rms 0.095
_refine_ls_extinction_method none
_refine_ls_goodness_of_fit_ref 0.995
_refine_ls_hydrogen_treatment mixed
_refine_ls_matrix_type full
_refine_ls_number_parameters 871
_refine_ls_number_reflns 14399
_refine_ls_number_restraints 152
_refine_ls_restrained_S_all 1.006
_refine_ls_R_factor_all 0.0662
_refine_ls_R_factor_gt 0.0458
_refine_ls_shift/su_max 0.001
_refine_ls_shift/su_mean 0.000
_refine_ls_structure_factor_coef Fsqd
_refine_ls_weighting_details 'w=1/[\s^2^(Fo^2^)+(0.0655P)^2^] where P=(Fo^2^+2Fc^2^)/3'
_refine_ls_weighting_scheme calc
_refine_ls_wR_factor_gt 0.1119
_refine_ls_wR_factor_ref 0.1228
_reflns_Friedel_coverage 0.000
_reflns_number_gt 10683
_reflns_number_total 14399
_reflns_threshold_expression 'I > 2\s(I)'
_cod_data_source_file d0dt02809f2.cif
_cod_data_source_block Compound_2
_cod_depositor_comments 'Adding full bibliography for 7705247--7705250.cif.'
_cod_original_sg_symbol_H-M 'P 21/n'
_cod_database_code 7705247
_shelx_shelxl_version_number 2018/3
_shelx_space_group_comment
; 
The symmetry employed for this shelxl refinement is uniquely defined 
by the following loop, which should always be used as a source of 
symmetry information in preference to the above space-group names. 
They are only intended as comments. 
;

loop_
_space_group_symop_operation_xyz
'x, y, z'
'-x+1/2, y+1/2, -z+1/2'
'-x, -y, -z'
'x-1/2, -y-1/2, z-1/2'

loop_
_atom_site_label
_atom_site_type_symbol
_atom_site_fract_x
_atom_site_fract_y
_atom_site_fract_z
_atom_site_U_iso_or_equiv
_atom_site_adp_type
_atom_site_occupancy
_atom_site_site_symmetry_order
_atom_site_calc_flag
_atom_site_refinement_flags_posn
_atom_site_refinement_flags_adp
_atom_site_refinement_flags_occupancy
_atom_site_disorder_assembly
_atom_site_disorder_group
W2 W 1.26811(3) 0.45821(2) 0.80596(2) 0.04599(9) Uani 1 1 d . . . . .
W1 W -0.10688(3) 0.19336(2) 0.55656(2) 0.04530(9) Uani 1 1 d . . . . .
N13 N 0.5222(4) 0.45124(17) 0.55565(16) 0.0447(11) Uani 1 1 d . . . . .
H13 H 0.514650 0.471977 0.532820 0.054 Uiso 0.5 1 calc R U P . .
N9 N 1.3187(5) 0.38339(18) 0.82967(16) 0.0451(11) Uani 1 1 d . . . . .
N7 N 1.4117(5) 0.4781(2) 0.87110(18) 0.0552(13) Uani 1 1 d . . . . .
N8 N 1.5248(5) 0.4523(2) 0.88145(18) 0.0574(14) Uani 1 1 d . . . . .
N11 N 1.4443(5) 0.4508(2) 0.77455(17) 0.0547(14) Uani 1 1 d . . . . .
N14 N 0.6702(5) 0.5310(2) 0.52917(18) 0.0532(13) Uani 1 1 d . . . . .
H14 H 0.594987 0.519441 0.519339 0.064 Uiso 0.5 1 calc R U P . .
O2 O 0.1377(5) 0.1495(2) 0.5228(2) 0.0764(15) Uani 1 1 d . . . . .
N4 N -0.2023(5) 0.1287(2) 0.63428(18) 0.0531(13) Uani 1 1 d . . . . .
N2 N -0.3192(5) 0.11119(19) 0.55314(19) 0.0536(13) Uani 1 1 d . . . . .
N1 N -0.2282(5) 0.12738(18) 0.52827(17) 0.0507(12) Uani 1 1 d . . . . .
N5 N -0.2892(5) 0.21897(19) 0.57547(18) 0.0499(12) Uani 1 1 d . . . . .
N6 N -0.3695(4) 0.1871(2) 0.59460(18) 0.0507(12) Uani 1 1 d . . . . .
N3 N -0.0962(5) 0.1546(2) 0.62493(17) 0.0510(12) Uani 1 1 d . . . . .
O4 O 1.0388(5) 0.4701(2) 0.86205(19) 0.0763(15) Uani 1 1 d . . . . .
N10 N 1.4437(5) 0.3708(2) 0.84733(18) 0.0528(13) Uani 1 1 d . . . . .
O1 O -0.1519(6) 0.2439(2) 0.45703(18) 0.0785(15) Uani 1 1 d . . . . .
O3 O 1.2212(6) 0.5686(2) 0.7792(2) 0.093(2) Uani 1 1 d . . . . .
N12 N 1.5521(5) 0.4293(2) 0.79964(19) 0.0608(15) Uani 1 1 d . . . . .
C23 C 1.0352(5) 0.4561(2) 0.71688(19) 0.0425(12) Uani 1 1 d . . . . .
C20 C 0.8334(5) 0.4687(2) 0.6403(2) 0.0454(13) Uani 1 1 d . . . . .
C14 C 0.6230(5) 0.4476(2) 0.5919(2) 0.0441(13) Uani 1 1 d . . . . .
C11 C 0.4356(6) 0.4161(2) 0.5622(2) 0.0444(13) Uani 1 1 d . . . . .
C13 C 0.5982(5) 0.4086(2) 0.6228(2) 0.0448(13) Uani 1 1 d . . . . .
H13A H 0.651191 0.398641 0.650282 0.054 Uiso 1 1 calc R U . . .
C7 C 0.2416(5) 0.3643(2) 0.5446(2) 0.0460(14) Uani 1 1 d . . . . .
C15 C 0.7316(6) 0.4773(2) 0.5984(2) 0.0473(14) Uani 1 1 d . . . . .
C26 C 1.1417(6) 0.4509(2) 0.75536(19) 0.0459(13) Uani 1 1 d . . . . .
C3 C 0.0473(7) 0.1635(2) 0.5359(3) 0.0600(17) Uani 1 1 d . . . . .
C28 C 1.1238(7) 0.4648(2) 0.8418(2) 0.0566(16) Uani 1 1 d . . . . .
C10 C 0.3197(6) 0.4062(2) 0.5326(2) 0.0520(15) Uani 1 1 d . . . . .
C24 C 0.9611(6) 0.4984(2) 0.7119(2) 0.0560(16) Uani 1 1 d . . . . .
H24 H 0.979179 0.523096 0.734379 0.067 Uiso 1 1 calc R U . . .
C12 C 0.4839(6) 0.3893(2) 0.6044(2) 0.0494(14) Uani 1 1 d . . . . .
H12 H 0.443532 0.363289 0.616795 0.059 Uiso 1 1 calc R U . . .
C25 C 0.8613(6) 0.5049(2) 0.6746(2) 0.0548(16) Uani 1 1 d . . . . .
H25 H 0.812908 0.533420 0.672446 0.066 Uiso 1 1 calc R U . . .
C5 C 0.1566(7) 0.2835(3) 0.5250(3) 0.0610(18) Uani 1 1 d . . . . .
H5 H 0.152734 0.255883 0.505996 0.073 Uiso 1 1 calc R U . . .
C35 C 0.0003(6) 0.1446(3) 0.6595(2) 0.0576(16) Uani 1 1 d . . . . .
C4 C 0.0875(6) 0.2855(2) 0.5615(2) 0.0465(13) Uani 1 1 d . . . . .
C6 C 0.2330(7) 0.3234(3) 0.5165(2) 0.0660(19) Uani 1 1 d . . . . .
H6 H 0.278637 0.322011 0.491430 0.079 Uiso 1 1 calc R U . . .
C16 C 0.7533(6) 0.5153(3) 0.5684(2) 0.0587(18) Uani 1 1 d . . . . .
C30 C -0.2418(7) 0.1025(2) 0.4878(2) 0.0573(16) Uani 1 1 d . . . . .
C1 C -0.0007(6) 0.2456(2) 0.5680(2) 0.0496(14) Uani 1 1 d . . . . .
C50 C 1.2483(6) 0.3434(2) 0.8323(2) 0.0532(15) Uani 1 1 d . . . . .
C22 C 1.0041(6) 0.4203(3) 0.6829(2) 0.0556(16) Uani 1 1 d . . . . .
H22 H 1.050612 0.391322 0.685402 0.067 Uiso 1 1 calc R U . . .
C2 C -0.1387(7) 0.2238(3) 0.4928(2) 0.0595(17) Uani 1 1 d . . . . .
C8 C 0.1748(6) 0.3655(2) 0.5817(2) 0.0563(16) Uani 1 1 d . . . . .
H8 H 0.181628 0.392765 0.601394 0.068 Uiso 1 1 calc R U . . .
C21 C 0.9053(6) 0.4265(3) 0.6452(2) 0.0559(16) Uani 1 1 d . . . . .
H21 H 0.887199 0.401788 0.622801 0.067 Uiso 1 1 calc R U . . .
C32 C -0.3910(7) 0.0762(3) 0.5280(3) 0.0644(18) Uani 1 1 d . . . . .
C45 C 1.4181(7) 0.5130(3) 0.9042(2) 0.0623(18) Uani 1 1 d . . . . .
C47 C 1.5999(7) 0.4713(3) 0.9205(3) 0.074(2) Uani 1 1 d . . . . .
C31 C -0.3438(8) 0.0704(3) 0.4867(3) 0.069(2) Uani 1 1 d . . . . .
H31 H -0.374535 0.048932 0.462309 0.083 Uiso 1 1 calc R U . . .
C36 C -0.0401(8) 0.1116(3) 0.6909(3) 0.072(2) Uani 1 1 d . . . . .
H36 H 0.009009 0.098438 0.717888 0.087 Uiso 1 1 calc R U . . .
C55 C 1.4752(8) 0.4669(3) 0.7337(3) 0.069(2) Uani 1 1 d . . . . .
C37 C -0.1669(8) 0.1024(3) 0.6742(3) 0.073(2) Uani 1 1 d . . . . .
C39 C -0.2945(8) 0.3052(3) 0.5484(3) 0.073(2) Uani 1 1 d . . . . .
H39A H -0.215088 0.313707 0.568115 0.109 Uiso 1 1 calc R U . . .
H39B H -0.352748 0.332265 0.546927 0.109 Uiso 1 1 calc R U . . .
H39C H -0.278988 0.297595 0.517166 0.109 Uiso 1 1 calc R U . . .
C17 C 0.8674(7) 0.5433(3) 0.5724(3) 0.082(3) Uani 1 1 d . . . . .
H17 H 0.938866 0.540081 0.595935 0.099 Uiso 1 1 calc R U . . .
C42 C -0.4781(7) 0.2105(3) 0.5982(3) 0.0660(19) Uani 1 1 d . . . . .
C27 C 1.2420(7) 0.5282(3) 0.7900(3) 0.0663(19) Uani 1 1 d . . . . .
C19 C 0.7279(6) 0.5683(3) 0.5084(2) 0.0603(18) Uani 1 1 d . . . . .
C29 C -0.1594(9) 0.1089(3) 0.4515(2) 0.074(2) Uani 1 1 d . . . . .
H29A H -0.166049 0.141938 0.440073 0.110 Uiso 1 1 calc R U . . .
H29B H -0.186381 0.086896 0.425677 0.110 Uiso 1 1 calc R U . . .
H29C H -0.072028 0.102067 0.465014 0.110 Uiso 1 1 calc R U . . .
C49 C 1.1061(7) 0.3435(3) 0.8159(3) 0.0663(19) Uani 1 1 d . . . . .
H49A H 1.066206 0.365384 0.835197 0.100 Uiso 1 1 calc R U . . .
H49B H 1.073102 0.311092 0.818401 0.100 Uiso 1 1 calc R U . . .
H49C H 1.088066 0.354011 0.783510 0.100 Uiso 1 1 calc R U . . .
C40 C -0.3515(7) 0.2617(3) 0.5688(3) 0.0627(18) Uani 1 1 d . . . . .
C56 C 1.6025(9) 0.4565(3) 0.7335(3) 0.082(3) Uani 1 1 d . . . . .
H56 H 1.648658 0.463949 0.709488 0.099 Uiso 1 1 calc R U . . .
C52 C 1.4480(6) 0.3237(3) 0.8607(2) 0.0561(16) Uani 1 1 d . . . . .
C34 C 0.1286(7) 0.1669(3) 0.6608(3) 0.072(2) Uani 1 1 d . . . . .
H34A H 0.175119 0.148892 0.640410 0.108 Uiso 1 1 calc R U . . .
H34B H 0.174689 0.165932 0.692610 0.108 Uiso 1 1 calc R U . . .
H34C H 0.119069 0.200155 0.650318 0.108 Uiso 1 1 calc R U . . .
C41 C -0.4700(7) 0.2575(3) 0.5834(3) 0.070(2) Uani 1 1 d . . . . .
H41 H -0.531375 0.281887 0.583061 0.085 Uiso 1 1 calc R U . . .
C9 C 0.0973(7) 0.3268(2) 0.5905(2) 0.0573(16) Uani 1 1 d . . . . .
H9 H 0.051910 0.328345 0.615578 0.069 Uiso 1 1 calc R U . . .
C46 C 1.5332(8) 0.5101(3) 0.9352(3) 0.077(2) Uani 1 1 d . . . . .
H46 H 1.560259 0.530449 0.960899 0.092 Uiso 1 1 calc R U . . .
C51 C 1.3270(7) 0.3053(3) 0.8516(2) 0.0626(17) Uani 1 1 d . . . . .
H51 H 1.301945 0.273523 0.857102 0.075 Uiso 1 1 calc R U . . .
B1 B -0.3308(7) 0.1323(3) 0.6015(3) 0.0537(18) Uani 1 1 d . . . . .
C44 C 1.3141(9) 0.5474(3) 0.9063(3) 0.078(2) Uani 1 1 d . . . . .
H44A H 1.290464 0.562910 0.876097 0.117 Uiso 1 1 calc R U . . .
H44B H 1.341669 0.571781 0.929943 0.117 Uiso 1 1 calc R U . . .
H44C H 1.241505 0.530279 0.914376 0.117 Uiso 1 1 calc R U . . .
C43 C -0.5852(7) 0.1854(3) 0.6173(4) 0.090(3) Uani 1 1 d . . . . .
H43A H -0.625835 0.162237 0.594498 0.135 Uiso 1 1 calc R U . . .
H43B H -0.646864 0.209214 0.623548 0.135 Uiso 1 1 calc R U . . .
H43C H -0.551309 0.168670 0.646136 0.135 Uiso 1 1 calc R U . . .
C18 C 0.8540(7) 0.5757(3) 0.5361(3) 0.086(3) Uani 1 1 d . . . . .
H18 H 0.914631 0.598394 0.530058 0.104 Uiso 1 1 calc R U . . .
C33 C -0.5034(9) 0.0533(3) 0.5452(3) 0.094(3) Uani 1 1 d . . . . .
H33A H -0.474773 0.036383 0.574332 0.141 Uiso 1 1 calc R U . . .
H33B H -0.544192 0.030599 0.521905 0.141 Uiso 1 1 calc R U . . .
H33C H -0.563442 0.078257 0.550238 0.141 Uiso 1 1 calc R U . . .
C48 C 1.7288(9) 0.4506(4) 0.9398(3) 0.106(3) Uani 1 1 d . . . . .
H48A H 1.720568 0.416287 0.945673 0.159 Uiso 1 1 calc R U . . .
H48B H 1.762920 0.466855 0.968774 0.159 Uiso 1 1 calc R U . . .
H48C H 1.785443 0.455223 0.917216 0.159 Uiso 1 1 calc R U . . .
C57 C 1.6482(7) 0.4332(3) 0.7749(3) 0.073(2) Uani 1 1 d . . . . .
B2 B 1.5510(7) 0.4095(3) 0.8497(3) 0.0577(19) Uani 1 1 d . . . . .
C38 C -0.2600(9) 0.0690(4) 0.6934(3) 0.107(4) Uani 1 1 d . . . . .
H38A H -0.325542 0.088178 0.704090 0.161 Uiso 1 1 calc R U . . .
H38B H -0.215100 0.050423 0.719384 0.161 Uiso 1 1 calc R U . . .
H38C H -0.298386 0.047146 0.668892 0.161 Uiso 1 1 calc R U . . .
C54 C 1.3812(9) 0.4907(3) 0.6967(3) 0.086(3) Uani 1 1 d . . . . .
H54A H 1.308901 0.469544 0.687992 0.130 Uiso 1 1 calc R U . . .
H54B H 1.420561 0.497201 0.669502 0.130 Uiso 1 1 calc R U . . .
H54C H 1.353205 0.520900 0.708730 0.130 Uiso 1 1 calc R U . . .
C53 C 1.5698(8) 0.2991(3) 0.8834(3) 0.085(3) Uani 1 1 d . . . . .
H53A H 1.630593 0.299643 0.861979 0.128 Uiso 1 1 calc R U . . .
H53B H 1.552017 0.265903 0.890868 0.128 Uiso 1 1 calc R U . . .
H53C H 1.604705 0.316172 0.911920 0.128 Uiso 1 1 calc R U . . .
C58 C 1.7813(8) 0.4136(4) 0.7928(4) 0.104(3) Uani 1 1 d . . . . .
H58A H 1.822354 0.433762 0.818294 0.156 Uiso 1 1 calc R U . . .
H58B H 1.830726 0.413812 0.767618 0.156 Uiso 1 1 calc R U . . .
H58C H 1.774962 0.380751 0.803997 0.156 Uiso 1 1 calc R U . . .
C79 C 0.4354(18) 0.3209(7) 0.7279(5) 0.191(6) Uani 1 1 d D U . . .
H79A H 0.462283 0.351975 0.716642 0.229 Uiso 1 1 calc R U . . .
H79B H 0.446636 0.323049 0.762127 0.229 Uiso 1 1 calc R U . . .
C80 C 0.2978(18) 0.3163(7) 0.7108(5) 0.206(8) Uani 1 1 d D U . . .
H80A H 0.283440 0.310926 0.677189 0.309 Uiso 1 1 calc R U . . .
H80B H 0.255250 0.345734 0.717676 0.309 Uiso 1 1 calc R U . . .
H80C H 0.264383 0.289180 0.726154 0.309 Uiso 1 1 calc R U . . .
C74 C 0.9192(19) 0.2807(6) 0.6935(6) 0.222(8) Uani 1 1 d D U . . .
H74A H 0.900552 0.266546 0.662495 0.333 Uiso 1 1 calc R U . . .
H74B H 1.010339 0.283030 0.703031 0.333 Uiso 1 1 calc R U . . .
H74C H 0.882114 0.312747 0.692987 0.333 Uiso 1 1 calc R U . . .
C76 C 0.724(2) 0.2461(8) 0.7161(9) 0.273(7) Uani 1 1 d D U . . .
H76A H 0.695463 0.240114 0.682637 0.327 Uiso 1 1 calc R U . . .
H76B H 0.696544 0.219126 0.733873 0.327 Uiso 1 1 calc R U . . .
C77 C 0.672(2) 0.2916(8) 0.7301(9) 0.255(7) Uani 1 1 d D U . . .
H77A H 0.700358 0.319018 0.713028 0.306 Uiso 1 1 calc R U . . .
H77B H 0.696008 0.297185 0.763772 0.306 Uiso 1 1 calc R U . . .
C75 C 0.867(2) 0.2508(7) 0.7261(7) 0.243(7) Uani 1 1 d D U . . .
H75A H 0.891533 0.264255 0.757644 0.291 Uiso 1 1 calc R U . . .
H75B H 0.904264 0.218475 0.726017 0.291 Uiso 1 1 calc R U . . .
C78 C 0.525(2) 0.2842(7) 0.7165(7) 0.221(7) Uani 1 1 d D U . . .
H78A H 0.507206 0.279175 0.682587 0.265 Uiso 1 1 calc R U . . .
H78B H 0.504656 0.253812 0.731059 0.265 Uiso 1 1 calc R U . . .
C62 C 0.3018(17) 0.1057(6) 0.8972(6) 0.199(6) Uani 1 1 d D U . . .
H62A H 0.222389 0.095507 0.877684 0.238 Uiso 1 1 calc R U . . .
H62B H 0.361263 0.078458 0.899615 0.238 Uiso 1 1 calc R U . . .
C60 C 0.2770(19) 0.1194(6) 0.9455(6) 0.209(6) Uani 1 1 d D U . . .
H60A H 0.352607 0.134155 0.963806 0.251 Uiso 1 1 calc R U . . .
H60B H 0.206781 0.142499 0.943177 0.251 Uiso 1 1 calc R U . . .
C64 C 0.367(2) 0.1396(9) 0.8234(7) 0.267(8) Uani 1 1 d D U . . .
H64A H 0.294434 0.153405 0.802528 0.321 Uiso 1 1 calc R U . . .
H64B H 0.369322 0.104619 0.817966 0.321 Uiso 1 1 calc R U . . .
C59 C 0.244(2) 0.0738(6) 0.9682(7) 0.251(9) Uani 1 1 d D U . . .
H59A H 0.298404 0.070190 0.998299 0.376 Uiso 1 1 calc R U . . .
H59B H 0.256201 0.046511 0.948349 0.376 Uiso 1 1 calc R U . . .
H59C H 0.156220 0.075036 0.972641 0.376 Uiso 1 1 calc R U . . .
C63 C 0.359(2) 0.1502(7) 0.8737(6) 0.234(7) Uani 1 1 d D U . . .
H63A H 0.305629 0.178672 0.875403 0.281 Uiso 1 1 calc R U . . .
H63B H 0.443996 0.157379 0.890775 0.281 Uiso 1 1 calc R U . . .
C65 C 0.489(3) 0.1630(10) 0.8157(8) 0.281(9) Uani 1 1 d D U . . .
H65A H 0.477804 0.198148 0.816671 0.337 Uiso 1 1 calc R U . . .
H65B H 0.555269 0.154154 0.841804 0.337 Uiso 1 1 calc R U . . .
C66 C 0.533(2) 0.1501(9) 0.7709(8) 0.291(11) Uani 1 1 d D U . . .
H66A H 0.507036 0.175179 0.747838 0.436 Uiso 1 1 calc R U . . .
H66B H 0.495053 0.119566 0.759399 0.436 Uiso 1 1 calc R U . . .
H66C H 0.624237 0.147190 0.776315 0.436 Uiso 1 1 calc R U . . .
H2 H 1.640(5) 0.3940(19) 0.8638(18) 0.034(14) Uiso 1 1 d . . . . .
H1 H -0.410(7) 0.115(3) 0.618(2) 0.07(2) Uiso 1 1 d . . . . .

loop_
_atom_site_aniso_label
_atom_site_aniso_U_11
_atom_site_aniso_U_22
_atom_site_aniso_U_33
_atom_site_aniso_U_23
_atom_site_aniso_U_13
_atom_site_aniso_U_12
W2 0.03994(15) 0.05315(17) 0.04147(14) -0.00065(12) -0.00331(10) -0.00152(12)
W1 0.04424(15) 0.03950(14) 0.05390(16) -0.00049(12) 0.01323(11) -0.01118(11)
N13 0.039(3) 0.047(3) 0.046(2) 0.013(2) -0.002(2) -0.012(2)
N9 0.042(3) 0.048(3) 0.042(2) 0.003(2) -0.003(2) 0.006(2)
N7 0.050(3) 0.058(3) 0.054(3) -0.003(3) -0.001(2) 0.000(2)
N8 0.048(3) 0.072(4) 0.046(3) 0.000(3) -0.012(2) -0.008(3)
N11 0.034(3) 0.084(4) 0.047(3) -0.009(3) 0.011(2) -0.010(3)
N14 0.040(3) 0.062(3) 0.052(3) 0.021(2) -0.008(2) -0.019(2)
O2 0.067(3) 0.068(3) 0.104(4) 0.004(3) 0.043(3) 0.011(3)
N4 0.047(3) 0.059(3) 0.057(3) 0.011(3) 0.016(2) -0.015(2)
N2 0.054(3) 0.046(3) 0.060(3) -0.005(2) 0.008(2) -0.019(2)
N1 0.058(3) 0.043(3) 0.052(3) 0.003(2) 0.011(2) -0.018(2)
N5 0.040(3) 0.048(3) 0.063(3) -0.008(2) 0.013(2) -0.001(2)
N6 0.031(2) 0.064(3) 0.061(3) -0.009(3) 0.018(2) -0.013(2)
N3 0.047(3) 0.057(3) 0.050(3) 0.001(2) 0.012(2) -0.005(2)
O4 0.052(3) 0.105(4) 0.075(3) -0.015(3) 0.019(3) 0.008(3)
N10 0.047(3) 0.059(3) 0.050(3) -0.003(2) -0.001(2) 0.012(2)
O1 0.110(5) 0.067(3) 0.058(3) 0.007(3) 0.013(3) -0.012(3)
O3 0.102(5) 0.054(3) 0.108(4) 0.017(3) -0.026(4) -0.005(3)
N12 0.039(3) 0.084(4) 0.059(3) -0.012(3) 0.008(2) -0.007(3)
C23 0.038(3) 0.052(3) 0.036(3) 0.001(2) 0.002(2) -0.004(2)
C20 0.034(3) 0.051(3) 0.049(3) 0.005(3) -0.002(2) -0.011(2)
C14 0.041(3) 0.044(3) 0.046(3) 0.011(2) 0.002(2) -0.004(2)
C11 0.043(3) 0.042(3) 0.047(3) 0.006(2) 0.005(2) -0.003(2)
C13 0.039(3) 0.048(3) 0.043(3) 0.005(3) -0.002(2) -0.003(2)
C7 0.036(3) 0.052(3) 0.045(3) 0.007(3) -0.005(2) -0.015(3)
C15 0.040(3) 0.056(4) 0.043(3) 0.011(3) -0.003(2) -0.007(3)
C26 0.044(3) 0.054(3) 0.037(3) 0.001(3) 0.000(2) -0.002(3)
C3 0.065(4) 0.040(3) 0.078(5) 0.002(3) 0.022(4) -0.010(3)
C28 0.060(4) 0.053(4) 0.050(3) -0.003(3) -0.011(3) 0.001(3)
C10 0.048(3) 0.056(4) 0.050(3) 0.012(3) 0.000(3) -0.015(3)
C24 0.051(4) 0.056(4) 0.055(4) -0.008(3) -0.007(3) -0.005(3)
C12 0.052(4) 0.045(3) 0.048(3) 0.012(3) 0.000(3) -0.007(3)
C25 0.045(3) 0.043(3) 0.071(4) 0.007(3) -0.007(3) -0.002(3)
C5 0.061(4) 0.052(4) 0.077(4) -0.016(3) 0.032(3) -0.026(3)
C35 0.044(3) 0.063(4) 0.067(4) 0.004(3) 0.011(3) -0.004(3)
C4 0.047(3) 0.040(3) 0.051(3) 0.006(3) 0.004(3) -0.009(3)
C6 0.065(4) 0.077(5) 0.060(4) 0.001(4) 0.022(3) -0.027(4)
C16 0.039(3) 0.076(5) 0.056(4) 0.021(3) -0.008(3) -0.022(3)
C30 0.073(4) 0.043(3) 0.057(4) -0.003(3) 0.011(3) -0.014(3)
C1 0.046(3) 0.053(4) 0.052(3) -0.002(3) 0.015(3) -0.007(3)
C50 0.052(4) 0.052(4) 0.054(3) -0.001(3) 0.004(3) 0.000(3)
C22 0.045(3) 0.060(4) 0.057(4) -0.004(3) -0.005(3) 0.012(3)
C2 0.069(4) 0.050(4) 0.062(4) -0.007(3) 0.016(3) -0.011(3)
C8 0.056(4) 0.045(3) 0.068(4) -0.005(3) 0.011(3) -0.016(3)
C21 0.046(3) 0.063(4) 0.053(3) -0.015(3) -0.008(3) 0.003(3)
C32 0.067(5) 0.055(4) 0.070(4) 0.000(3) 0.007(4) -0.024(3)
C45 0.070(5) 0.064(4) 0.050(4) -0.016(3) 0.003(3) -0.013(4)
C47 0.057(4) 0.094(6) 0.060(4) -0.004(4) -0.020(3) -0.011(4)
C31 0.085(5) 0.056(4) 0.063(4) -0.008(3) 0.003(4) -0.022(4)
C36 0.067(5) 0.078(5) 0.070(4) 0.019(4) 0.004(4) -0.003(4)
C55 0.068(5) 0.085(5) 0.059(4) -0.012(4) 0.023(4) -0.021(4)
C37 0.068(5) 0.075(5) 0.083(5) 0.028(4) 0.026(4) -0.008(4)
C39 0.068(5) 0.052(4) 0.100(6) 0.001(4) 0.021(4) 0.007(3)
C17 0.046(4) 0.108(7) 0.080(5) 0.045(5) -0.023(4) -0.038(4)
C42 0.047(4) 0.070(5) 0.084(5) -0.009(4) 0.021(3) -0.010(3)
C27 0.057(4) 0.069(5) 0.063(4) -0.002(4) -0.019(3) -0.010(3)
C19 0.046(4) 0.071(4) 0.058(4) 0.022(3) -0.008(3) -0.028(3)
C29 0.112(7) 0.055(4) 0.057(4) 0.000(3) 0.024(4) -0.012(4)
C49 0.054(4) 0.067(5) 0.075(4) -0.003(4) 0.001(3) -0.015(3)
C40 0.052(4) 0.062(4) 0.074(4) -0.014(4) 0.011(3) 0.000(3)
C56 0.084(6) 0.093(6) 0.078(5) -0.020(5) 0.036(5) -0.031(5)
C52 0.055(4) 0.057(4) 0.054(4) -0.007(3) 0.003(3) 0.013(3)
C34 0.047(4) 0.081(5) 0.083(5) 0.014(4) -0.002(4) -0.005(4)
C41 0.052(4) 0.068(5) 0.092(5) -0.010(4) 0.015(4) 0.003(3)
C9 0.060(4) 0.054(4) 0.062(4) -0.007(3) 0.023(3) -0.024(3)
C46 0.085(6) 0.084(6) 0.053(4) -0.020(4) -0.011(4) -0.020(5)
C51 0.069(5) 0.057(4) 0.060(4) -0.003(3) 0.007(3) 0.002(3)
B1 0.044(4) 0.058(4) 0.060(4) 0.003(4) 0.013(3) -0.019(3)
C44 0.095(6) 0.072(5) 0.063(4) -0.013(4) 0.005(4) -0.003(4)
C43 0.043(4) 0.102(7) 0.132(8) -0.029(6) 0.034(5) -0.011(4)
C18 0.055(4) 0.109(7) 0.084(5) 0.050(5) -0.019(4) -0.047(4)
C33 0.085(6) 0.079(6) 0.114(7) -0.005(5) 0.004(5) -0.051(5)
C48 0.072(6) 0.124(9) 0.104(7) -0.019(6) -0.036(5) -0.013(6)
C57 0.060(5) 0.080(5) 0.085(5) -0.018(4) 0.028(4) -0.021(4)
B2 0.037(4) 0.073(5) 0.059(4) -0.003(4) -0.002(3) 0.004(3)
C38 0.110(8) 0.117(8) 0.097(7) 0.061(6) 0.019(6) -0.033(6)
C54 0.105(7) 0.101(7) 0.055(4) 0.011(4) 0.019(4) -0.011(5)
C53 0.070(5) 0.078(6) 0.099(6) 0.011(5) -0.011(5) 0.022(4)
C58 0.057(5) 0.133(9) 0.131(8) -0.009(7) 0.038(5) 0.002(5)
C79 0.274(16) 0.197(14) 0.100(9) -0.018(10) 0.032(10) -0.002(13)
C80 0.252(17) 0.27(2) 0.080(8) 0.004(10) -0.009(10) 0.030(16)
C74 0.35(2) 0.136(14) 0.188(16) -0.034(12) 0.064(16) -0.062(15)
C76 0.281(16) 0.228(15) 0.294(15) -0.037(14) 0.004(16) -0.029(14)
C77 0.297(15) 0.195(15) 0.254(14) -0.030(13) -0.011(15) -0.026(14)
C75 0.284(16) 0.185(15) 0.267(17) -0.036(12) 0.071(16) -0.089(13)
C78 0.294(16) 0.186(14) 0.173(12) -0.041(11) 0.016(13) 0.004(13)
C62 0.187(13) 0.238(15) 0.179(12) 0.008(11) 0.052(10) 0.109(11)
C60 0.231(15) 0.202(15) 0.216(13) 0.039(11) 0.102(12) 0.057(12)
C64 0.33(2) 0.286(17) 0.195(12) -0.075(12) 0.080(14) -0.015(16)
C59 0.29(2) 0.188(17) 0.32(2) 0.080(16) 0.187(18) -0.002(16)
C63 0.268(16) 0.258(16) 0.184(12) -0.025(12) 0.061(12) 0.037(14)
C65 0.35(2) 0.283(19) 0.227(16) -0.070(15) 0.084(15) -0.027(17)
C66 0.35(3) 0.27(2) 0.27(2) -0.04(2) 0.100(19) 0.00(2)

loop_
_atom_type_symbol
_atom_type_description
_atom_type_scat_dispersion_real
_atom_type_scat_dispersion_imag
_atom_type_scat_source
C C 0.0181 0.0091 'International Tables Vol C Tables 4.2.6.8 and 6.1.1.4'
H H 0.0000 0.0000 'International Tables Vol C Tables 4.2.6.8 and 6.1.1.4'
B B 0.0090 0.0039 'International Tables Vol C Tables 4.2.6.8 and 6.1.1.4'
N N 0.0311 0.0180 'International Tables Vol C Tables 4.2.6.8 and 6.1.1.4'
O O 0.0492 0.0322 'International Tables Vol C Tables 4.2.6.8 and 6.1.1.4'
W W -5.4734 5.5774 'International Tables Vol C Tables 4.2.6.8 and 6.1.1.4'

loop_
_geom_angle_atom_site_label_1
_geom_angle_atom_site_label_2
_geom_angle_atom_site_label_3
_geom_angle
_geom_angle_site_symmetry_1
_geom_angle_site_symmetry_3
_geom_angle_publ_flag
C26 W2 C27 82.3(3) . . ?
C26 W2 C28 84.0(3) . . ?
C27 W2 C28 86.6(3) . . ?
C26 W2 N9 104.8(2) . . ?
C27 W2 N9 172.8(2) . . ?
C28 W2 N9 95.4(2) . . ?
C26 W2 N11 103.0(2) . . ?
C27 W2 N11 95.2(3) . . ?
C28 W2 N11 173.0(2) . . ?
N9 W2 N11 82.0(2) . . ?
C26 W2 N7 171.4(2) . . ?
C27 W2 N7 90.3(2) . . ?
C28 W2 N7 91.1(2) . . ?
N9 W2 N7 82.75(19) . . ?
N11 W2 N7 82.05(19) . . ?
C1 W1 C2 80.9(3) . . ?
C1 W1 C3 82.2(3) . . ?
C2 W1 C3 85.5(3) . . ?
C1 W1 N5 104.2(2) . . ?
C2 W1 N5 94.0(3) . . ?
C3 W1 N5 173.4(2) . . ?
C1 W1 N3 106.1(2) . . ?
C2 W1 N3 172.4(2) . . ?
C3 W1 N3 98.1(2) . . ?
N5 W1 N3 81.58(19) . . ?
C1 W1 N1 169.0(2) . . ?
C2 W1 N1 90.3(2) . . ?
C3 W1 N1 90.6(2) . . ?
N5 W1 N1 82.84(19) . . ?
N3 W1 N1 83.07(18) . . ?
C11 N13 C14 107.6(4) . . ?
C11 N13 H13 126.2 . . ?
C14 N13 H13 126.2 . . ?
C50 N9 N10 106.5(5) . . ?
C50 N9 W2 132.3(4) . . ?
N10 N9 W2 121.1(4) . . ?
C45 N7 N8 105.8(5) . . ?
C45 N7 W2 134.6(5) . . ?
N8 N7 W2 119.5(4) . . ?
C47 N8 N7 110.4(6) . . ?
C47 N8 B2 129.7(6) . . ?
N7 N8 B2 119.9(5) . . ?
C55 N11 N12 107.2(6) . . ?
C55 N11 W2 132.0(5) . . ?
N12 N11 W2 120.6(4) . . ?
C19 N14 C16 108.4(5) . . ?
C19 N14 H14 125.8 . . ?
C16 N14 H14 125.8 . . ?
C37 N4 N3 108.4(5) . . ?
C37 N4 B1 130.6(6) . . ?
N3 N4 B1 121.0(5) . . ?
C32 N2 N1 109.6(5) . . ?
C32 N2 B1 129.0(6) . . ?
N1 N2 B1 121.4(5) . . ?
C30 N1 N2 107.7(5) . . ?
C30 N1 W1 133.4(4) . . ?
N2 N1 W1 118.4(4) . . ?
C40 N5 N6 106.5(5) . . ?
C40 N5 W1 132.3(5) . . ?
N6 N5 W1 120.9(4) . . ?
C42 N6 N5 108.6(6) . . ?
C42 N6 B1 131.6(5) . . ?
N5 N6 B1 119.2(5) . . ?
C35 N3 N4 107.3(5) . . ?
C35 N3 W1 132.8(4) . . ?
N4 N3 W1 119.3(4) . . ?
C52 N10 N9 109.2(5) . . ?
C52 N10 B2 130.9(6) . . ?
N9 N10 B2 119.8(5) . . ?
C57 N12 N11 109.1(6) . . ?
C57 N12 B2 130.4(7) . . ?
N11 N12 B2 120.4(5) . . ?
C22 C23 C24 117.0(5) . . ?
C22 C23 C26 122.1(6) . . ?
C24 C23 C26 120.9(5) . . ?
C21 C20 C25 118.4(5) . . ?
C21 C20 C15 121.8(6) . . ?
C25 C20 C15 119.7(6) . . ?
N13 C14 C15 125.6(5) . . ?
N13 C14 C13 108.9(5) . . ?
C15 C14 C13 125.5(5) . . ?
N13 C11 C10 126.6(5) . . ?
N13 C11 C12 108.8(5) . . ?
C10 C11 C12 124.5(5) . . ?
C12 C13 C14 107.2(5) . . ?
C12 C13 H13A 126.4 . . ?
C14 C13 H13A 126.4 . . ?
C8 C7 C6 118.8(6) . . ?
C8 C7 C10 122.5(6) . . ?
C6 C7 C10 118.7(6) . . ?
C16 C15 C14 124.7(5) . . ?
C16 C15 C20 116.3(5) . . ?
C14 C15 C20 119.0(5) . . ?
C23 C26 W2 167.6(5) . . ?
O2 C3 W1 175.2(6) . . ?
O4 C28 W2 177.8(6) . . ?
C19 C10 C11 125.1(6) 3_666 . ?
C19 C10 C7 116.5(5) 3_666 . ?
C11 C10 C7 118.4(5) . . ?
C25 C24 C23 122.0(6) . . ?
C25 C24 H24 119.0 . . ?
C23 C24 H24 119.0 . . ?
C13 C12 C11 107.5(5) . . ?
C13 C12 H12 126.3 . . ?
C11 C12 H12 126.3 . . ?
C24 C25 C20 120.0(6) . . ?
C24 C25 H25 120.0 . . ?
C20 C25 H25 120.0 . . ?
C4 C5 C6 119.9(6) . . ?
C4 C5 H5 120.1 . . ?
C6 C5 H5 120.1 . . ?
N3 C35 C36 109.6(6) . . ?
N3 C35 C34 121.5(6) . . ?
C36 C35 C34 128.9(7) . . ?
C5 C4 C9 119.2(6) . . ?
C5 C4 C1 119.9(6) . . ?
C9 C4 C1 120.8(6) . . ?
C7 C6 C5 121.1(6) . . ?
C7 C6 H6 119.5 . . ?
C5 C6 H6 119.5 . . ?
N14 C16 C15 126.1(5) . . ?
N14 C16 C17 108.6(5) . . ?
C15 C16 C17 125.3(6) . . ?
N1 C30 C31 108.4(6) . . ?
N1 C30 C29 124.2(6) . . ?
C31 C30 C29 127.4(6) . . ?
C4 C1 W1 161.9(5) . . ?
N9 C50 C51 109.6(6) . . ?
N9 C50 C49 121.4(6) . . ?
C51 C50 C49 129.0(7) . . ?
C21 C22 C23 121.6(6) . . ?
C21 C22 H22 119.2 . . ?
C23 C22 H22 119.2 . . ?
O1 C2 W1 175.4(6) . . ?
C7 C8 C9 121.1(6) . . ?
C7 C8 H8 119.5 . . ?
C9 C8 H8 119.5 . . ?
C20 C21 C22 121.1(6) . . ?
C20 C21 H21 119.5 . . ?
C22 C21 H21 119.5 . . ?
N2 C32 C31 106.8(6) . . ?
N2 C32 C33 121.9(7) . . ?
C31 C32 C33 131.2(7) . . ?
N7 C45 C46 110.4(7) . . ?
N7 C45 C44 122.6(6) . . ?
C46 C45 C44 126.9(7) . . ?
N8 C47 C46 106.6(7) . . ?
N8 C47 C48 122.0(8) . . ?
C46 C47 C48 131.4(7) . . ?
C32 C31 C30 107.5(6) . . ?
C32 C31 H31 126.3 . . ?
C30 C31 H31 126.3 . . ?
C37 C36 C35 106.3(6) . . ?
C37 C36 H36 126.8 . . ?
C35 C36 H36 126.8 . . ?
N11 C55 C56 108.4(8) . . ?
N11 C55 C54 122.6(7) . . ?
C56 C55 C54 129.0(7) . . ?
N4 C37 C36 108.4(6) . . ?
N4 C37 C38 121.6(7) . . ?
C36 C37 C38 130.0(8) . . ?
C40 C39 H39A 109.5 . . ?
C40 C39 H39B 109.5 . . ?
H39A C39 H39B 109.5 . . ?
C40 C39 H39C 109.5 . . ?
H39A C39 H39C 109.5 . . ?
H39B C39 H39C 109.5 . . ?
C18 C17 C16 108.0(6) . . ?
C18 C17 H17 126.0 . . ?
C16 C17 H17 126.0 . . ?
N6 C42 C41 109.3(6) . . ?
N6 C42 C43 121.3(7) . . ?
C41 C42 C43 129.4(7) . . ?
O3 C27 W2 176.6(6) . . ?
N14 C19 C10 128.0(5) . 3_666 ?
N14 C19 C18 107.5(5) . . ?
C10 C19 C18 124.5(6) 3_666 . ?
C30 C29 H29A 109.5 . . ?
C30 C29 H29B 109.5 . . ?
H29A C29 H29B 109.5 . . ?
C30 C29 H29C 109.5 . . ?
H29A C29 H29C 109.5 . . ?
H29B C29 H29C 109.5 . . ?
C50 C49 H49A 109.5 . . ?
C50 C49 H49B 109.5 . . ?
H49A C49 H49B 109.5 . . ?
C50 C49 H49C 109.5 . . ?
H49A C49 H49C 109.5 . . ?
H49B C49 H49C 109.5 . . ?
N5 C40 C41 109.4(7) . . ?
N5 C40 C39 121.9(6) . . ?
C41 C40 C39 128.7(7) . . ?
C57 C56 C55 107.4(7) . . ?
C57 C56 H56 126.3 . . ?
C55 C56 H56 126.3 . . ?
N10 C52 C51 108.3(6) . . ?
N10 C52 C53 122.5(7) . . ?
C51 C52 C53 129.1(7) . . ?
C35 C34 H34A 109.5 . . ?
C35 C34 H34B 109.5 . . ?
H34A C34 H34B 109.5 . . ?
C35 C34 H34C 109.5 . . ?
H34A C34 H34C 109.5 . . ?
H34B C34 H34C 109.5 . . ?
C42 C41 C40 106.1(7) . . ?
C42 C41 H41 126.9 . . ?
C40 C41 H41 126.9 . . ?
C8 C9 C4 120.0(6) . . ?
C8 C9 H9 120.0 . . ?
C4 C9 H9 120.0 . . ?
C47 C46 C45 106.8(6) . . ?
C47 C46 H46 126.6 . . ?
C45 C46 H46 126.6 . . ?
C52 C51 C50 106.4(7) . . ?
C52 C51 H51 126.8 . . ?
C50 C51 H51 126.8 . . ?
N4 B1 N2 109.8(6) . . ?
N4 B1 N6 109.3(5) . . ?
N2 B1 N6 107.9(6) . . ?
N4 B1 H1 111(3) . . ?
N2 B1 H1 113(3) . . ?
N6 B1 H1 105(4) . . ?
C45 C44 H44A 109.5 . . ?
C45 C44 H44B 109.5 . . ?
H44A C44 H44B 109.5 . . ?
C45 C44 H44C 109.5 . . ?
H44A C44 H44C 109.5 . . ?
H44B C44 H44C 109.5 . . ?
C42 C43 H43A 109.5 . . ?
C42 C43 H43B 109.5 . . ?
H43A C43 H43B 109.5 . . ?
C42 C43 H43C 109.5 . . ?
H43A C43 H43C 109.5 . . ?
H43B C43 H43C 109.5 . . ?
C17 C18 C19 107.4(6) . . ?
C17 C18 H18 126.3 . . ?
C19 C18 H18 126.3 . . ?
C32 C33 H33A 109.5 . . ?
C32 C33 H33B 109.5 . . ?
H33A C33 H33B 109.5 . . ?
C32 C33 H33C 109.5 . . ?
H33A C33 H33C 109.5 . . ?
H33B C33 H33C 109.5 . . ?
C47 C48 H48A 109.5 . . ?
C47 C48 H48B 109.5 . . ?
H48A C48 H48B 109.5 . . ?
C47 C48 H48C 109.5 . . ?
H48A C48 H48C 109.5 . . ?
H48B C48 H48C 109.5 . . ?
N12 C57 C56 107.9(8) . . ?
N12 C57 C58 122.5(8) . . ?
C56 C57 C58 129.7(8) . . ?
N12 B2 N8 108.2(6) . . ?
N12 B2 N10 108.6(5) . . ?
N8 B2 N10 110.2(6) . . ?
N12 B2 H2 111(3) . . ?
N8 B2 H2 109(3) . . ?
N10 B2 H2 110(3) . . ?
C37 C38 H38A 109.5 . . ?
C37 C38 H38B 109.5 . . ?
H38A C38 H38B 109.5 . . ?
C37 C38 H38C 109.5 . . ?
H38A C38 H38C 109.5 . . ?
H38B C38 H38C 109.5 . . ?
C55 C54 H54A 109.5 . . ?
C55 C54 H54B 109.5 . . ?
H54A C54 H54B 109.5 . . ?
C55 C54 H54C 109.5 . . ?
H54A C54 H54C 109.5 . . ?
H54B C54 H54C 109.5 . . ?
C52 C53 H53A 109.5 . . ?
C52 C53 H53B 109.5 . . ?
H53A C53 H53B 109.5 . . ?
C52 C53 H53C 109.5 . . ?
H53A C53 H53C 109.5 . . ?
H53B C53 H53C 109.5 . . ?
C57 C58 H58A 109.5 . . ?
C57 C58 H58B 109.5 . . ?
H58A C58 H58B 109.5 . . ?
C57 C58 H58C 109.5 . . ?
H58A C58 H58C 109.5 . . ?
H58B C58 H58C 109.5 . . ?
C78 C79 C80 121.1(19) . . ?
C78 C79 H79A 107.1 . . ?
C80 C79 H79A 107.1 . . ?
C78 C79 H79B 107.1 . . ?
C80 C79 H79B 107.1 . . ?
H79A C79 H79B 106.8 . . ?
C79 C80 H80A 109.5 . . ?
C79 C80 H80B 109.5 . . ?
H80A C80 H80B 109.5 . . ?
C79 C80 H80C 109.5 . . ?
H80A C80 H80C 109.5 . . ?
H80B C80 H80C 109.5 . . ?
C75 C74 H74A 109.5 . . ?
C75 C74 H74B 109.5 . . ?
H74A C74 H74B 109.5 . . ?
C75 C74 H74C 109.5 . . ?
H74A C74 H74C 109.5 . . ?
H74B C74 H74C 109.5 . . ?
C77 C76 C75 107.1(19) . . ?
C77 C76 H76A 110.3 . . ?
C75 C76 H76A 110.3 . . ?
C77 C76 H76B 110.3 . . ?
C75 C76 H76B 110.3 . . ?
H76A C76 H76B 108.6 . . ?
C76 C77 C78 103.4(17) . . ?
C76 C77 H77A 111.1 . . ?
C78 C77 H77A 111.1 . . ?
C76 C77 H77B 111.1 . . ?
C78 C77 H77B 111.1 . . ?
H77A C77 H77B 109.1 . . ?
C74 C75 C76 114.4(17) . . ?
C74 C75 H75A 108.7 . . ?
C76 C75 H75A 108.7 . . ?
C74 C75 H75B 108.7 . . ?
C76 C75 H75B 108.7 . . ?
H75A C75 H75B 107.6 . . ?
C79 C78 C77 121.1(19) . . ?
C79 C78 H78A 107.1 . . ?
C77 C78 H78A 107.1 . . ?
C79 C78 H78B 107.1 . . ?
C77 C78 H78B 107.1 . . ?
H78A C78 H78B 106.8 . . ?
C60 C62 C63 110.0(13) . . ?
C60 C62 H62A 109.7 . . ?
C63 C62 H62A 109.7 . . ?
C60 C62 H62B 109.7 . . ?
C63 C62 H62B 109.7 . . ?
H62A C62 H62B 108.2 . . ?
C59 C60 C62 106.6(16) . . ?
C59 C60 H60A 110.4 . . ?
C62 C60 H60A 110.4 . . ?
C59 C60 H60B 110.4 . . ?
C62 C60 H60B 110.4 . . ?
H60A C60 H60B 108.6 . . ?
C63 C64 C65 104.4(19) . . ?
C63 C64 H64A 110.9 . . ?
C65 C64 H64A 110.9 . . ?
C63 C64 H64B 110.9 . . ?
C65 C64 H64B 110.9 . . ?
H64A C64 H64B 108.9 . . ?
C60 C59 H59A 109.5 . . ?
C60 C59 H59B 109.5 . . ?
H59A C59 H59B 109.5 . . ?
C60 C59 H59C 109.5 . . ?
H59A C59 H59C 109.5 . . ?
H59B C59 H59C 109.5 . . ?
C64 C63 C62 110.7(18) . . ?
C64 C63 H63A 109.5 . . ?
C62 C63 H63A 109.5 . . ?
C64 C63 H63B 109.5 . . ?
C62 C63 H63B 109.5 . . ?
H63A C63 H63B 108.1 . . ?
C66 C65 C64 115(2) . . ?
C66 C65 H65A 108.4 . . ?
C64 C65 H65A 108.4 . . ?
C66 C65 H65B 108.4 . . ?
C64 C65 H65B 108.4 . . ?
H65A C65 H65B 107.5 . . ?
C65 C66 H66A 109.5 . . ?
C65 C66 H66B 109.5 . . ?
H66A C66 H66B 109.5 . . ?
C65 C66 H66C 109.5 . . ?
H66A C66 H66C 109.5 . . ?
H66B C66 H66C 109.5 . . ?

loop_
_geom_bond_atom_site_label_1
_geom_bond_atom_site_label_2
_geom_bond_distance
_geom_bond_site_symmetry_2
_geom_bond_publ_flag
W2 C26 1.814(5) . ?
W2 C27 1.979(8) . ?
W2 C28 1.985(8) . ?
W2 N9 2.196(5) . ?
W2 N11 2.210(5) . ?
W2 N7 2.271(5) . ?
W1 C1 1.816(6) . ?
W1 C2 1.985(7) . ?
W1 C3 2.000(7) . ?
W1 N5 2.203(5) . ?
W1 N3 2.214(5) . ?
W1 N1 2.285(5) . ?
N13 C11 1.363(7) . ?
N13 C14 1.365(7) . ?
N13 H13 0.8600 . ?
N9 C50 1.334(8) . ?
N9 N10 1.380(7) . ?
N7 C45 1.341(8) . ?
N7 N8 1.379(8) . ?
N8 C47 1.364(8) . ?
N8 B2 1.537(10) . ?
N11 C55 1.340(9) . ?
N11 N12 1.376(8) . ?
N14 C19 1.375(7) . ?
N14 C16 1.376(7) . ?
N14 H14 0.8600 . ?
O2 C3 1.150(8) . ?
N4 C37 1.352(9) . ?
N4 N3 1.391(7) . ?
N4 B1 1.523(9) . ?
N2 C32 1.354(8) . ?
N2 N1 1.364(7) . ?
N2 B1 1.526(9) . ?
N1 C30 1.331(8) . ?
N5 C40 1.341(9) . ?
N5 N6 1.393(7) . ?
N6 C42 1.335(9) . ?
N6 B1 1.558(10) . ?
N3 C35 1.329(8) . ?
O4 C28 1.157(8) . ?
N10 C52 1.344(9) . ?
N10 B2 1.547(10) . ?
O1 C2 1.153(8) . ?
O3 C27 1.160(9) . ?
N12 C57 1.338(9) . ?
N12 B2 1.536(10) . ?
C23 C22 1.384(8) . ?
C23 C24 1.393(9) . ?
C23 C26 1.448(8) . ?
C20 C21 1.377(9) . ?
C20 C25 1.394(9) . ?
C20 C15 1.493(7) . ?
C14 C15 1.395(8) . ?
C14 C13 1.437(8) . ?
C11 C10 1.398(8) . ?
C11 C12 1.436(8) . ?
C13 C12 1.346(8) . ?
C13 H13A 0.9300 . ?
C7 C8 1.373(9) . ?
C7 C6 1.374(9) . ?
C7 C10 1.486(8) . ?
C15 C16 1.395(8) . ?
C10 C19 1.387(8) 3_666 ?
C24 C25 1.385(8) . ?
C24 H24 0.9300 . ?
C12 H12 0.9300 . ?
C25 H25 0.9300 . ?
C5 C4 1.372(9) . ?
C5 C6 1.403(9) . ?
C5 H5 0.9300 . ?
C35 C36 1.393(10) . ?
C35 C34 1.483(9) . ?
C4 C9 1.396(9) . ?
C4 C1 1.468(8) . ?
C6 H6 0.9300 . ?
C16 C17 1.419(9) . ?
C30 C31 1.389(10) . ?
C30 C29 1.475(10) . ?
C50 C51 1.391(9) . ?
C50 C49 1.501(9) . ?
C22 C21 1.384(8) . ?
C22 H22 0.9300 . ?
C8 C9 1.389(8) . ?
C8 H8 0.9300 . ?
C21 H21 0.9300 . ?
C32 C31 1.368(10) . ?
C32 C33 1.498(10) . ?
C45 C46 1.385(10) . ?
C45 C44 1.458(11) . ?
C47 C46 1.379(12) . ?
C47 C48 1.497(12) . ?
C31 H31 0.9300 . ?
C36 C37 1.371(11) . ?
C36 H36 0.9300 . ?
C55 C56 1.379(12) . ?
C55 C54 1.480(11) . ?
C37 C38 1.514(10) . ?
C39 C40 1.498(10) . ?
C39 H39A 0.9600 . ?
C39 H39B 0.9600 . ?
C39 H39C 0.9600 . ?
C17 C18 1.357(10) . ?
C17 H17 0.9300 . ?
C42 C41 1.363(11) . ?
C42 C43 1.504(10) . ?
C19 C18 1.450(9) . ?
C29 H29A 0.9600 . ?
C29 H29B 0.9600 . ?
C29 H29C 0.9600 . ?
C49 H49A 0.9600 . ?
C49 H49B 0.9600 . ?
C49 H49C 0.9600 . ?
C40 C41 1.390(10) . ?
C56 C57 1.362(12) . ?
C56 H56 0.9300 . ?
C52 C51 1.360(10) . ?
C52 C53 1.504(9) . ?
C34 H34A 0.9600 . ?
C34 H34B 0.9600 . ?
C34 H34C 0.9600 . ?
C41 H41 0.9300 . ?
C9 H9 0.9300 . ?
C46 H46 0.9300 . ?
C51 H51 0.9300 . ?
B1 H1 1.14(7) . ?
C44 H44A 0.9600 . ?
C44 H44B 0.9600 . ?
C44 H44C 0.9600 . ?
C43 H43A 0.9600 . ?
C43 H43B 0.9600 . ?
C43 H43C 0.9600 . ?
C18 H18 0.9300 . ?
C33 H33A 0.9600 . ?
C33 H33B 0.9600 . ?
C33 H33C 0.9600 . ?
C48 H48A 0.9600 . ?
C48 H48B 0.9600 . ?
C48 H48C 0.9600 . ?
C57 C58 1.515(12) . ?
B2 H2 1.05(5) . ?
C38 H38A 0.9600 . ?
C38 H38B 0.9600 . ?
C38 H38C 0.9600 . ?
C54 H54A 0.9600 . ?
C54 H54B 0.9600 . ?
C54 H54C 0.9600 . ?
C53 H53A 0.9600 . ?
C53 H53B 0.9600 . ?
C53 H53C 0.9600 . ?
C58 H58A 0.9600 . ?
C58 H58B 0.9600 . ?
C58 H58C 0.9600 . ?
C79 C78 1.457(15) . ?
C79 C80 1.464(15) . ?
C79 H79A 0.9700 . ?
C79 H79B 0.9700 . ?
C80 H80A 0.9600 . ?
C80 H80B 0.9600 . ?
C80 H80C 0.9600 . ?
C74 C75 1.422(15) . ?
C74 H74A 0.9600 . ?
C74 H74B 0.9600 . ?
C74 H74C 0.9600 . ?
C76 C77 1.448(16) . ?
C76 C75 1.496(16) . ?
C76 H76A 0.9700 . ?
C76 H76B 0.9700 . ?
C77 C78 1.547(16) . ?
C77 H77A 0.9700 . ?
C77 H77B 0.9700 . ?
C75 H75A 0.9700 . ?
C75 H75B 0.9700 . ?
C78 H78A 0.9700 . ?
C78 H78B 0.9700 . ?
C62 C60 1.500(14) . ?
C62 C63 1.563(16) . ?
C62 H62A 0.9700 . ?
C62 H62B 0.9700 . ?
C60 C59 1.474(14) . ?
C60 H60A 0.9700 . ?
C60 H60B 0.9700 . ?
C64 C63 1.485(15) . ?
C64 C65 1.486(17) . ?
C64 H64A 0.9700 . ?
C64 H64B 0.9700 . ?
C59 H59A 0.9600 . ?
C59 H59B 0.9600 . ?
C59 H59C 0.9600 . ?
C63 H63A 0.9700 . ?
C63 H63B 0.9700 . ?
C65 C66 1.481(16) . ?
C65 H65A 0.9700 . ?
C65 H65B 0.9700 . ?
C66 H66A 0.9600 . ?
C66 H66B 0.9600 . ?
C66 H66C 0.9600 . ?

loop_
_geom_torsion_atom_site_label_1
_geom_torsion_atom_site_label_2
_geom_torsion_atom_site_label_3
_geom_torsion_atom_site_label_4
_geom_torsion
_geom_torsion_site_symmetry_1
_geom_torsion_site_symmetry_2
_geom_torsion_site_symmetry_3
_geom_torsion_site_symmetry_4
_geom_torsion_publ_flag
C45 N7 N8 C47 -0.2(8) . . . . ?
W2 N7 N8 C47 177.2(5) . . . . ?
C45 N7 N8 B2 -179.1(6) . . . . ?
W2 N7 N8 B2 -1.7(8) . . . . ?
C32 N2 N1 C30 -0.4(8) . . . . ?
B1 N2 N1 C30 -179.9(6) . . . . ?
C32 N2 N1 W1 172.4(5) . . . . ?
B1 N2 N1 W1 -7.0(8) . . . . ?
C40 N5 N6 C42 1.2(7) . . . . ?
W1 N5 N6 C42 -173.8(5) . . . . ?
C40 N5 N6 B1 173.5(6) . . . . ?
W1 N5 N6 B1 -1.4(7) . . . . ?
C37 N4 N3 C35 -1.3(8) . . . . ?
B1 N4 N3 C35 179.5(6) . . . . ?
C37 N4 N3 W1 170.6(5) . . . . ?
B1 N4 N3 W1 -8.6(8) . . . . ?
C50 N9 N10 C52 -0.3(7) . . . . ?
W2 N9 N10 C52 178.0(4) . . . . ?
C50 N9 N10 B2 -179.4(6) . . . . ?
W2 N9 N10 B2 -1.1(7) . . . . ?
C55 N11 N12 C57 1.2(8) . . . . ?
W2 N11 N12 C57 -174.4(5) . . . . ?
C55 N11 N12 B2 176.5(6) . . . . ?
W2 N11 N12 B2 1.0(8) . . . . ?
C11 N13 C14 C15 -179.5(6) . . . . ?
C11 N13 C14 C13 -0.4(7) . . . . ?
C14 N13 C11 C10 -178.3(6) . . . . ?
C14 N13 C11 C12 0.1(7) . . . . ?
N13 C14 C13 C12 0.6(7) . . . . ?
C15 C14 C13 C12 179.7(6) . . . . ?
N13 C14 C15 C16 -0.2(11) . . . . ?
C13 C14 C15 C16 -179.2(7) . . . . ?
N13 C14 C15 C20 179.6(6) . . . . ?
C13 C14 C15 C20 0.6(10) . . . . ?
C21 C20 C15 C16 -114.1(8) . . . . ?
C25 C20 C15 C16 63.0(9) . . . . ?
C21 C20 C15 C14 66.1(9) . . . . ?
C25 C20 C15 C14 -116.7(7) . . . . ?
C22 C23 C26 W2 170.8(19) . . . . ?
C24 C23 C26 W2 -8(3) . . . . ?
C27 W2 C26 C23 -20(2) . . . . ?
C28 W2 C26 C23 68(2) . . . . ?
N9 W2 C26 C23 162(2) . . . . ?
N11 W2 C26 C23 -113(2) . . . . ?
N13 C11 C10 C19 -1.6(12) . . . 3_666 ?
C12 C11 C10 C19 -179.8(7) . . . 3_666 ?
N13 C11 C10 C7 176.7(6) . . . . ?
C12 C11 C10 C7 -1.6(10) . . . . ?
C8 C7 C10 C19 -108.8(8) . . . 3_666 ?
C6 C7 C10 C19 69.3(9) . . . 3_666 ?
C8 C7 C10 C11 72.8(9) . . . . ?
C6 C7 C10 C11 -109.1(7) . . . . ?
C22 C23 C24 C25 -0.5(10) . . . . ?
C26 C23 C24 C25 177.9(6) . . . . ?
C14 C13 C12 C11 -0.5(7) . . . . ?
N13 C11 C12 C13 0.2(7) . . . . ?
C10 C11 C12 C13 178.7(6) . . . . ?
C23 C24 C25 C20 -0.7(10) . . . . ?
C21 C20 C25 C24 1.4(10) . . . . ?
C15 C20 C25 C24 -175.9(6) . . . . ?
N4 N3 C35 C36 1.3(8) . . . . ?
W1 N3 C35 C36 -169.2(5) . . . . ?
N4 N3 C35 C34 -179.2(7) . . . . ?
W1 N3 C35 C34 10.3(11) . . . . ?
C6 C5 C4 C9 -1.7(11) . . . . ?
C6 C5 C4 C1 174.9(7) . . . . ?
C8 C7 C6 C5 0.7(11) . . . . ?
C10 C7 C6 C5 -177.4(7) . . . . ?
C4 C5 C6 C7 0.9(12) . . . . ?
C19 N14 C16 C15 -178.4(8) . . . . ?
C19 N14 C16 C17 -0.3(10) . . . . ?
C14 C15 C16 N14 2.9(13) . . . . ?
C20 C15 C16 N14 -176.8(7) . . . . ?
C14 C15 C16 C17 -174.8(8) . . . . ?
C20 C15 C16 C17 5.4(12) . . . . ?
N2 N1 C30 C31 0.7(8) . . . . ?
W1 N1 C30 C31 -170.6(5) . . . . ?
N2 N1 C30 C29 -178.9(7) . . . . ?
W1 N1 C30 C29 9.7(11) . . . . ?
C5 C4 C1 W1 -22(2) . . . . ?
C9 C4 C1 W1 154.9(14) . . . . ?
C2 W1 C1 C4 -30.8(16) . . . . ?
C3 W1 C1 C4 55.8(16) . . . . ?
N5 W1 C1 C4 -122.7(16) . . . . ?
N3 W1 C1 C4 152.1(16) . . . . ?
N1 W1 C1 C4 6(3) . . . . ?
N10 N9 C50 C51 0.0(7) . . . . ?
W2 N9 C50 C51 -178.0(4) . . . . ?
N10 N9 C50 C49 -179.7(6) . . . . ?
W2 N9 C50 C49 2.3(10) . . . . ?
C24 C23 C22 C21 1.1(10) . . . . ?
C26 C23 C22 C21 -177.3(6) . . . . ?
C6 C7 C8 C9 -1.5(10) . . . . ?
C10 C7 C8 C9 176.5(6) . . . . ?
C25 C20 C21 C22 -0.8(10) . . . . ?
C15 C20 C21 C22 176.4(6) . . . . ?
C23 C22 C21 C20 -0.4(11) . . . . ?
N1 N2 C32 C31 0.0(9) . . . . ?
B1 N2 C32 C31 179.4(7) . . . . ?
N1 N2 C32 C33 -176.7(7) . . . . ?
B1 N2 C32 C33 2.7(13) . . . . ?
N8 N7 C45 C46 0.5(8) . . . . ?
W2 N7 C45 C46 -176.3(5) . . . . ?
N8 N7 C45 C44 -178.1(7) . . . . ?
W2 N7 C45 C44 5.0(12) . . . . ?
N7 N8 C47 C46 -0.1(9) . . . . ?
B2 N8 C47 C46 178.6(7) . . . . ?
N7 N8 C47 C48 -179.8(8) . . . . ?
B2 N8 C47 C48 -1.2(13) . . . . ?
N2 C32 C31 C30 0.4(9) . . . . ?
C33 C32 C31 C30 176.7(9) . . . . ?
N1 C30 C31 C32 -0.7(9) . . . . ?
C29 C30 C31 C32 178.9(8) . . . . ?
N3 C35 C36 C37 -0.8(9) . . . . ?
C34 C35 C36 C37 179.8(8) . . . . ?
N12 N11 C55 C56 -1.0(8) . . . . ?
W2 N11 C55 C56 173.8(5) . . . . ?
N12 N11 C55 C54 177.9(7) . . . . ?
W2 N11 C55 C54 -7.2(11) . . . . ?
N3 N4 C37 C36 0.8(9) . . . . ?
B1 N4 C37 C36 179.9(7) . . . . ?
N3 N4 C37 C38 -178.3(8) . . . . ?
B1 N4 C37 C38 0.8(14) . . . . ?
C35 C36 C37 N4 -0.1(10) . . . . ?
C35 C36 C37 C38 179.0(10) . . . . ?
N14 C16 C17 C18 -0.1(11) . . . . ?
C15 C16 C17 C18 178.0(9) . . . . ?
N5 N6 C42 C41 -1.9(8) . . . . ?
B1 N6 C42 C41 -173.0(7) . . . . ?
N5 N6 C42 C43 179.3(7) . . . . ?
B1 N6 C42 C43 8.3(12) . . . . ?
C16 N14 C19 C10 178.1(8) . . . 3_666 ?
C16 N14 C19 C18 0.6(10) . . . . ?
N6 N5 C40 C41 0.0(8) . . . . ?
W1 N5 C40 C41 174.1(5) . . . . ?
N6 N5 C40 C39 -179.8(6) . . . . ?
W1 N5 C40 C39 -5.7(10) . . . . ?
N11 C55 C56 C57 0.5(10) . . . . ?
C54 C55 C56 C57 -178.3(8) . . . . ?
N9 N10 C52 C51 0.5(7) . . . . ?
B2 N10 C52 C51 179.4(6) . . . . ?
N9 N10 C52 C53 -177.3(6) . . . . ?
B2 N10 C52 C53 1.7(11) . . . . ?
N6 C42 C41 C40 1.8(9) . . . . ?
C43 C42 C41 C40 -179.5(8) . . . . ?
N5 C40 C41 C42 -1.1(9) . . . . ?
C39 C40 C41 C42 178.7(8) . . . . ?
C7 C8 C9 C4 0.7(11) . . . . ?
C5 C4 C9 C8 0.9(10) . . . . ?
C1 C4 C9 C8 -175.7(6) . . . . ?
N8 C47 C46 C45 0.4(10) . . . . ?
C48 C47 C46 C45 -179.9(10) . . . . ?
N7 C45 C46 C47 -0.5(10) . . . . ?
C44 C45 C46 C47 178.0(8) . . . . ?
N10 C52 C51 C50 -0.4(8) . . . . ?
C53 C52 C51 C50 177.1(7) . . . . ?
N9 C50 C51 C52 0.2(8) . . . . ?
C49 C50 C51 C52 180.0(7) . . . . ?
C37 N4 B1 N2 -114.3(8) . . . . ?
N3 N4 B1 N2 64.7(8) . . . . ?
C37 N4 B1 N6 127.5(8) . . . . ?
N3 N4 B1 N6 -53.5(8) . . . . ?
C32 N2 B1 N4 126.5(7) . . . . ?
N1 N2 B1 N4 -54.2(8) . . . . ?
C32 N2 B1 N6 -114.5(7) . . . . ?
N1 N2 B1 N6 64.8(7) . . . . ?
C42 N6 B1 N4 -130.3(7) . . . . ?
N5 N6 B1 N4 59.4(7) . . . . ?
C42 N6 B1 N2 110.4(8) . . . . ?
N5 N6 B1 N2 -59.9(7) . . . . ?
C16 C17 C18 C19 0.4(12) . . . . ?
N14 C19 C18 C17 -0.6(11) . . . . ?
C10 C19 C18 C17 -178.2(9) 3_666 . . . ?
N11 N12 C57 C56 -0.8(9) . . . . ?
B2 N12 C57 C56 -175.6(7) . . . . ?
N11 N12 C57 C58 179.5(8) . . . . ?
B2 N12 C57 C58 4.7(13) . . . . ?
C55 C56 C57 N12 0.2(10) . . . . ?
C55 C56 C57 C58 179.8(9) . . . . ?
C57 N12 B2 N8 112.7(8) . . . . ?
N11 N12 B2 N8 -61.6(8) . . . . ?
C57 N12 B2 N10 -127.7(8) . . . . ?
N11 N12 B2 N10 58.1(8) . . . . ?
C47 N8 B2 N12 -117.5(8) . . . . ?
N7 N8 B2 N12 61.1(8) . . . . ?
C47 N8 B2 N10 123.8(8) . . . . ?
N7 N8 B2 N10 -57.6(8) . . . . ?
C52 N10 B2 N12 123.1(7) . . . . ?
N9 N10 B2 N12 -58.0(8) . . . . ?
C52 N10 B2 N8 -118.5(7) . . . . ?
N9 N10 B2 N8 60.4(7) . . . . ?
C75 C76 C77 C78 177.8(17) . . . . ?
C77 C76 C75 C74 -75(3) . . . . ?
C80 C79 C78 C77 173.4(19) . . . . ?
C76 C77 C78 C79 175.7(19) . . . . ?
C63 C62 C60 C59 -170.7(17) . . . . ?
C65 C64 C63 C62 -143(2) . . . . ?
C60 C62 C63 C64 -172.0(18) . . . . ?
C63 C64 C65 C66 169(2) . . . . ?
